data_2104868
loop_
_publ_author_name
'Mitsumori, Takahiro'
'Sekine, Akiko'
'Uekusa, Hidehiro'
'Ohashi, Yuji'

_publ_section_title
;
 Direct observation of various reaction pathways of arylnitrenes in
 different crystal environments caused by acid--base complex formation
;
_journal_coeditor_code OG5043
_journal_issue 6
_journal_name_full 'Acta Crystallographica Section B'
_journal_page_first 647
_journal_page_last 661
_journal_paper_doi 10.1107/S010876811003661X
_journal_volume 66
_journal_year 2010
_chemical_formula_moiety 'C19 H28 N4 O2'
_chemical_formula_sum 'C19 H28 N4 O2'
_chemical_formula_weight 344.45
_chemical_name_common
;
 Dicyclohexylammonium 4-azidebenzoate
;
_chemical_name_systematic
;
 Dicyclohexylammonium 4-azidebenzoate
;
_space_group_IT_number 2
_symmetry_cell_setting triclinic
_symmetry_space_group_name_Hall '-P 1'
_symmetry_space_group_name_H-M 'P -1'
_atom_sites_solution_hydrogens difmap
_atom_sites_solution_primary direct
_atom_sites_solution_secondary difmap
_audit_creation_method SHELXL-97
_cell_angle_alpha 107.9090(10)
_cell_angle_beta 100.4540(10)
_cell_angle_gamma 91.6130(10)
_cell_formula_units_Z 2
_cell_length_a 9.0015(2)
_cell_length_b 9.3009(2)
_cell_length_c 11.88190(10)
_cell_measurement_reflns_used 8192
_cell_measurement_temperature 80(2)
_cell_volume 927.11(3)
_computing_cell_refinement 'Siemens SMART'
_computing_data_collection 'Siemens SMART'
_computing_data_reduction 'Siemens SAINT & SADABS'
_computing_molecular_graphics 'ORTEP3 for Window (Farrugia,1998)'
_computing_publication_material SHELXTL97
_computing_structure_refinement 'SHELXL-97 (Sheldrick, 1997)'
_computing_structure_solution 'SHELXS-97 (Sheldrick, 1990)'
_diffrn_ambient_temperature 80(2)
_diffrn_measured_fraction_theta_full 0.994
_diffrn_measured_fraction_theta_max 0.994
_diffrn_measurement_device_type 'Bruker SMART CCD area detector system'
_diffrn_measurement_method 'omega scans'
_diffrn_radiation_monochromator graphite
_diffrn_radiation_source 'rotating anode'
_diffrn_radiation_type MoK\a
_diffrn_radiation_wavelength 0.71073
_diffrn_reflns_av_R_equivalents 0.0344
_diffrn_reflns_av_sigmaI/netI 0.0350
_diffrn_reflns_limit_h_max 12
_diffrn_reflns_limit_h_min -12
_diffrn_reflns_limit_k_max 13
_diffrn_reflns_limit_k_min -13
_diffrn_reflns_limit_l_max 16
_diffrn_reflns_limit_l_min -16
_diffrn_reflns_number 14876
_diffrn_reflns_theta_full 30.00
_diffrn_reflns_theta_max 30.00
_diffrn_reflns_theta_min 1.84
_exptl_absorpt_coefficient_mu 0.082
_exptl_absorpt_correction_T_max 0.9870
_exptl_absorpt_correction_T_min 0.9814
_exptl_absorpt_correction_type empirical
_exptl_absorpt_process_details 'Program SADABS was used. '
_exptl_crystal_colour pale-yellow
_exptl_crystal_density_diffrn 1.234
_exptl_crystal_density_meas ?
_exptl_crystal_density_method 'not measured'
_exptl_crystal_description plate
_exptl_crystal_F_000 372
_exptl_crystal_size_max 0.23
_exptl_crystal_size_mid 0.18
_exptl_crystal_size_min 0.16
_refine_diff_density_max 0.426
_refine_diff_density_min -0.202
_refine_ls_extinction_method none
_refine_ls_goodness_of_fit_ref 1.090
_refine_ls_hydrogen_treatment mixed
_refine_ls_matrix_type full
_refine_ls_number_parameters 306
_refine_ls_number_reflns 5369
_refine_ls_number_restraints 0
_refine_ls_restrained_S_all 1.090
_refine_ls_R_factor_all 0.0427
_refine_ls_R_factor_gt 0.0364
_refine_ls_shift/su_max 0.000
_refine_ls_shift/su_mean 0.000
_refine_ls_structure_factor_coef Fsqd
_refine_ls_weighting_details 'calc w=1/[\s^2^(Fo^2^)+(0.0705P)^2^+0.0000P] where P=(Fo^2^+2Fc^2^)/3'
_refine_ls_weighting_scheme calc
_refine_ls_wR_factor_gt 0.1057
_refine_ls_wR_factor_ref 0.1085
_reflns_number_gt 4476
_reflns_number_total 5369
_reflns_threshold_expression >2sigma(I)
_cod_data_source_file og5043.cif
_cod_data_source_block 4a-dc-i
_cod_depositor_comments
;
The following automatic conversions were performed:

'_exptl_crystal_density_meas' value 'not measured' was changed to '?'
- the value is perceived as not measured.

Automatic conversion script
Id: cif_fix_values 3008 2015-01-20 13:52:24Z robertas 
;
_cod_original_sg_symbol_H-M p-1
_cod_database_code 2104868

loop_
_symmetry_equiv_pos_as_xyz
'x, y, z'
'-x, -y, -z'

loop_
_atom_site_type_symbol
_atom_site_label
_atom_site_fract_x
_atom_site_fract_y
_atom_site_fract_z
_atom_site_U_iso_or_equiv
_atom_site_adp_type
_atom_site_calc_flag
_atom_site_refinement_flags
_atom_site_occupancy
_atom_site_disorder_assembly
_atom_site_disorder_group
C C7 0.34728(9) 0.23018(9) -0.21129(7) 0.01336(15) Uani d . 1 . .
C C4 0.27903(9) 0.09543(8) -0.32075(7) 0.01275(15) Uani d . 1 . .
C C3 0.32593(10) 0.07436(10) -0.43020(7) 0.01852(17) Uani d . 1 . .
H H3 0.4041(13) 0.1445(13) -0.4340(11) 0.022 Uiso d . 1 . .
C C2 0.26616(11) -0.04998(10) -0.53101(8) 0.02156(18) Uani d . 1 . .
H H2 0.3003(13) -0.0659(14) -0.6067(11) 0.026 Uiso d . 1 . .
C C1 0.15619(10) -0.15322(9) -0.52292(7) 0.01729(16) Uani d . 1 . .
C C6 0.10717(9) -0.13356(9) -0.41448(7) 0.01653(16) Uani d . 1 . .
H H6 0.0270(13) -0.2037(13) -0.4082(10) 0.020 Uiso d . 1 . .
C C5 0.16986(9) -0.00971(9) -0.31390(7) 0.01507(16) Uani d . 1 . .
H H5 0.1354(12) 0.0026(12) -0.2382(10) 0.018 Uiso d . 1 . .
N N1 0.10055(10) -0.27766(9) -0.63098(7) 0.02580(18) Uani d . 1 . .
N N2 0.00167(9) -0.36899(9) -0.62448(7) 0.02437(18) Uani d . 1 . .
N N3 -0.08790(10) -0.46096(10) -0.63058(9) 0.0354(2) Uani d . 1 . .
O O1 0.32736(7) 0.22575(7) -0.10966(5) 0.01705(13) Uani d . 1 . .
O O2 0.42010(7) 0.33600(7) -0.22984(6) 0.01876(14) Uani d . 1 . .
C C8 0.44971(8) 0.29984(8) 0.18519(7) 0.01120(14) Uani d . 1 . .
H H8 0.4349(12) 0.1877(12) 0.1484(10) 0.013 Uiso d . 1 . .
C C9 0.29221(9) 0.35908(9) 0.18393(7) 0.01391(15) Uani d . 1 . .
H H91 0.2323(12) 0.3301(12) 0.0999(10) 0.017 Uiso d . 1 . .
H H92 0.3026(12) 0.4755(12) 0.2132(10) 0.017 Uiso d . 1 . .
C C10 0.20808(9) 0.29855(9) 0.26378(7) 0.01592(16) Uani d . 1 . .
H H101 0.1039(13) 0.3382(13) 0.2618(10) 0.019 Uiso d . 1 . .
H H102 0.1903(13) 0.1838(13) 0.2295(10) 0.019 Uiso d . 1 . .
C C11 0.30000(10) 0.34268(10) 0.39316(7) 0.01749(16) Uani d . 1 . .
H H111 0.2448(13) 0.3015(13) 0.4441(11) 0.021 Uiso d . 1 . .
H H112 0.3116(13) 0.4565(13) 0.4299(11) 0.021 Uiso d . 1 . .
C C12 0.45846(9) 0.28592(10) 0.39391(7) 0.01726(16) Uani d . 1 . .
H H121 0.4480(12) 0.1717(13) 0.3650(10) 0.021 Uiso d . 1 . .
H H122 0.5167(13) 0.3181(13) 0.4755(11) 0.021 Uiso d . 1 . .
C C13 0.54395(9) 0.34401(9) 0.31363(7) 0.01437(15) Uani d . 1 . .
H H131 0.5652(12) 0.4570(13) 0.3473(10) 0.017 Uiso d . 1 . .
H H132 0.6433(12) 0.3005(12) 0.3144(10) 0.017 Uiso d . 1 . .
C C14 0.67994(8) 0.30815(8) 0.08581(7) 0.01092(14) Uani d . 1 . .
H H14 0.7508(12) 0.3448(12) 0.1652(10) 0.013 Uiso d . 1 . .
C C15 0.67317(8) 0.13498(8) 0.03705(7) 0.01300(15) Uani d . 1 . .
H H151 0.5903(12) 0.0958(12) -0.0378(10) 0.016 Uiso d . 1 . .
H H152 0.6472(12) 0.0881(12) 0.0954(10) 0.016 Uiso d . 1 . .
C C16 0.82612(9) 0.08478(9) 0.00644(7) 0.01521(16) Uani d . 1 . .
H H161 0.9051 0.1157 0.0812 0.018 Uiso calc . 1 . .
H H162 0.8188 -0.0272 -0.0277 0.018 Uiso calc . 1 . .
C C17 0.87218(10) 0.15505(10) -0.08433(8) 0.01899(17) Uani d . 1 . .
H H171 0.9702(13) 0.1202(13) -0.1059(11) 0.023 Uiso d . 1 . .
H H172 0.7954(14) 0.1184(13) -0.1600(11) 0.023 Uiso d . 1 . .
C C18 0.88202(9) 0.32790(10) -0.03397(8) 0.01720(16) Uani d . 1 . .
H H181 0.9058(13) 0.3722(13) -0.0929(11) 0.021 Uiso d . 1 . .
H H182 0.9633(13) 0.3644(13) 0.0399(11) 0.021 Uiso d . 1 . .
C C19 0.73172(9) 0.38297(9) -0.00087(7) 0.01373(15) Uani d . 1 . .
H H191 0.6521(12) 0.3556(12) -0.0753(10) 0.016 Uiso d . 1 . .
H H192 0.7395(12) 0.4920(13) 0.0339(10) 0.016 Uiso d . 1 . .
N N4 0.52640(7) 0.36044(7) 0.10448(6) 0.01064(13) Uani d . 1 . .
H H01 0.4593(14) 0.3316(14) 0.0283(12) 0.025(3) Uiso d . 1 . .
H H02 0.5355(14) 0.4614(14) 0.1341(11) 0.026(3) Uiso d . 1 . .

loop_
_atom_site_aniso_label
_atom_site_aniso_U_11
_atom_site_aniso_U_22
_atom_site_aniso_U_33
_atom_site_aniso_U_12
_atom_site_aniso_U_13
_atom_site_aniso_U_23
C7 0.0140(3) 0.0112(3) 0.0129(3) 0.0016(3) 0.0004(3) 0.0023(3)
C4 0.0152(3) 0.0107(3) 0.0111(3) 0.0007(3) 0.0006(3) 0.0028(3)
C3 0.0242(4) 0.0171(4) 0.0136(4) -0.0048(3) 0.0036(3) 0.0046(3)
C2 0.0297(5) 0.0212(4) 0.0119(4) -0.0040(3) 0.0060(3) 0.0020(3)
C1 0.0201(4) 0.0150(4) 0.0121(3) -0.0006(3) 0.0002(3) -0.0004(3)
C6 0.0163(4) 0.0149(4) 0.0159(4) -0.0025(3) 0.0029(3) 0.0018(3)
C5 0.0158(3) 0.0151(4) 0.0128(3) -0.0004(3) 0.0034(3) 0.0021(3)
N1 0.0304(4) 0.0228(4) 0.0158(3) -0.0068(3) 0.0036(3) -0.0044(3)
N2 0.0207(4) 0.0212(4) 0.0199(4) -0.0004(3) 0.0010(3) -0.0076(3)
N3 0.0269(4) 0.0282(4) 0.0355(5) -0.0097(3) 0.0072(4) -0.0116(4)
O1 0.0199(3) 0.0176(3) 0.0108(3) -0.0017(2) 0.0011(2) 0.0019(2)
O2 0.0246(3) 0.0116(3) 0.0180(3) -0.0034(2) 0.0028(2) 0.0029(2)
C8 0.0121(3) 0.0111(3) 0.0109(3) 0.0001(2) 0.0034(2) 0.0035(3)
C9 0.0121(3) 0.0168(4) 0.0133(3) 0.0021(3) 0.0032(3) 0.0051(3)
C10 0.0134(3) 0.0189(4) 0.0151(4) 0.0001(3) 0.0053(3) 0.0035(3)
C11 0.0189(4) 0.0205(4) 0.0134(4) -0.0012(3) 0.0062(3) 0.0045(3)
C12 0.0176(4) 0.0215(4) 0.0142(4) -0.0012(3) 0.0027(3) 0.0085(3)
C13 0.0134(3) 0.0180(4) 0.0121(3) -0.0015(3) 0.0012(3) 0.0063(3)
C14 0.0100(3) 0.0109(3) 0.0116(3) 0.0008(2) 0.0027(2) 0.0029(3)
C15 0.0129(3) 0.0106(3) 0.0153(3) 0.0007(3) 0.0027(3) 0.0039(3)
C16 0.0159(3) 0.0133(3) 0.0177(4) 0.0041(3) 0.0060(3) 0.0049(3)
C17 0.0217(4) 0.0197(4) 0.0194(4) 0.0079(3) 0.0109(3) 0.0074(3)
C18 0.0153(4) 0.0191(4) 0.0213(4) 0.0025(3) 0.0080(3) 0.0098(3)
C19 0.0142(3) 0.0127(3) 0.0162(3) 0.0015(3) 0.0051(3) 0.0061(3)
N4 0.0112(3) 0.0103(3) 0.0104(3) 0.0007(2) 0.0027(2) 0.0030(2)

loop_
_atom_type_symbol
_atom_type_description
_atom_type_scat_dispersion_real
_atom_type_scat_dispersion_imag
_atom_type_scat_source
C C 0.0033 0.0016 'International Tables Vol C Tables 4.2.6.8 and 6.1.1.4'
H H 0.0000 0.0000 'International Tables Vol C Tables 4.2.6.8 and 6.1.1.4'
N N 0.0061 0.0033 'International Tables Vol C Tables 4.2.6.8 and 6.1.1.4'
O O 0.0106 0.0060 'International Tables Vol C Tables 4.2.6.8 and 6.1.1.4'

loop_
_geom_angle_atom_site_label_1
_geom_angle_atom_site_label_2
_geom_angle_atom_site_label_3
_geom_angle_site_symmetry_1
_geom_angle_site_symmetry_3
_geom_angle
_geom_angle_publ_flag
O2 C7 O1 . . 125.91(7) ?
O2 C7 C4 . . 117.00(7) ?
O1 C7 C4 . . 117.09(7) ?
C5 C4 C3 . . 119.00(7) ?
C5 C4 C7 . . 120.91(7) ?
C3 C4 C7 . . 120.09(7) ?
C2 C3 C4 . . 120.82(8) ?
C2 C3 H3 . . 120.2(7) ?
C4 C3 H3 . . 118.9(7) ?
C3 C2 C1 . . 119.44(8) ?
C3 C2 H2 . . 120.9(7) ?
C1 C2 H2 . . 119.7(7) ?
C2 C1 C6 . . 120.56(7) ?
C2 C1 N1 . . 115.78(8) ?
C6 C1 N1 . . 123.66(8) ?
C5 C6 C1 . . 119.26(7) ?
C5 C6 H6 . . 119.3(7) ?
C1 C6 H6 . . 121.5(7) ?
C6 C5 C4 . . 120.91(7) ?
C6 C5 H5 . . 118.7(6) ?
C4 C5 H5 . . 120.4(6) ?
N2 N1 C1 . . 115.97(8) ?
N3 N2 N1 . . 172.81(9) ?
N4 C8 C13 . . 111.79(6) ?
N4 C8 C9 . . 108.21(6) ?
C13 C8 C9 . . 111.42(6) ?
N4 C8 H8 . . 107.0(6) ?
C13 C8 H8 . . 110.6(6) ?
C9 C8 H8 . . 107.6(6) ?
C8 C9 C10 . . 110.30(6) ?
C8 C9 H91 . . 110.6(6) ?
C10 C9 H91 . . 110.7(6) ?
C8 C9 H92 . . 109.9(6) ?
C10 C9 H92 . . 110.5(6) ?
H91 C9 H92 . . 104.7(8) ?
C11 C10 C9 . . 110.87(6) ?
C11 C10 H101 . . 111.3(7) ?
C9 C10 H101 . . 109.5(6) ?
C11 C10 H102 . . 109.1(6) ?
C9 C10 H102 . . 109.6(6) ?
H101 C10 H102 . . 106.4(9) ?
C10 C11 C12 . . 110.47(7) ?
C10 C11 H111 . . 110.2(7) ?
C12 C11 H111 . . 111.0(7) ?
C10 C11 H112 . . 109.5(7) ?
C12 C11 H112 . . 108.6(6) ?
H111 C11 H112 . . 107.0(9) ?
C11 C12 C13 . . 112.03(7) ?
C11 C12 H121 . . 108.9(6) ?
C13 C12 H121 . . 109.6(7) ?
C11 C12 H122 . . 109.7(7) ?
C13 C12 H122 . . 109.4(7) ?
H121 C12 H122 . . 107.1(9) ?
C8 C13 C12 . . 109.97(6) ?
C8 C13 H131 . . 109.8(6) ?
C12 C13 H131 . . 110.1(6) ?
C8 C13 H132 . . 111.1(6) ?
C12 C13 H132 . . 108.8(6) ?
H131 C13 H132 . . 107.1(9) ?
N4 C14 C15 . . 111.21(6) ?
N4 C14 C19 . . 107.16(6) ?
C15 C14 C19 . . 111.95(6) ?
N4 C14 H14 . . 107.7(6) ?
C15 C14 H14 . . 109.2(6) ?
C19 C14 H14 . . 109.5(6) ?
C14 C15 C16 . . 110.36(6) ?
C14 C15 H151 . . 109.6(6) ?
C16 C15 H151 . . 109.7(6) ?
C14 C15 H152 . . 111.5(6) ?
C16 C15 H152 . . 109.1(6) ?
H151 C15 H152 . . 106.4(9) ?
C17 C16 C15 . . 111.27(6) ?
C17 C16 H161 . . 109.4 ?
C15 C16 H161 . . 109.4 ?
C17 C16 H162 . . 109.4 ?
C15 C16 H162 . . 109.4 ?
H161 C16 H162 . . 108.0 ?
C18 C17 C16 . . 110.20(7) ?
C18 C17 H171 . . 110.8(7) ?
C16 C17 H171 . . 111.3(7) ?
C18 C17 H172 . . 110.1(7) ?
C16 C17 H172 . . 108.4(7) ?
H171 C17 H172 . . 106.0(9) ?
C17 C18 C19 . . 111.29(6) ?
C17 C18 H181 . . 110.2(7) ?
C19 C18 H181 . . 108.4(7) ?
C17 C18 H182 . . 109.7(7) ?
C19 C18 H182 . . 108.5(7) ?
H181 C18 H182 . . 108.7(9) ?
C18 C19 C14 . . 111.59(6) ?
C18 C19 H191 . . 109.0(6) ?
C14 C19 H191 . . 107.8(6) ?
C18 C19 H192 . . 111.1(7) ?
C14 C19 H192 . . 110.1(7) ?
H191 C19 H192 . . 107.0(9) ?
C8 N4 C14 . . 117.35(6) ?
C8 N4 H01 . . 106.3(7) ?
C14 N4 H01 . . 108.4(7) ?
C8 N4 H02 . . 108.0(8) ?
C14 N4 H02 . . 108.4(8) ?
H01 N4 H02 . . 108.0(11) ?

loop_
_geom_bond_atom_site_label_1
_geom_bond_atom_site_label_2
_geom_bond_site_symmetry_2
_geom_bond_distance
_geom_bond_publ_flag
C7 O2 . 1.2635(9) ?
C7 O1 . 1.2652(10) ?
C7 C4 . 1.5179(11) ?
C4 C5 . 1.3973(11) ?
C4 C3 . 1.3983(11) ?
C3 C2 . 1.3931(12) ?
C3 H3 . 0.962(11) ?
C2 C1 . 1.3961(12) ?
C2 H2 . 0.973(12) ?
C1 C6 . 1.3979(12) ?
C1 N1 . 1.4349(11) ?
C6 C5 . 1.3948(11) ?
C6 H6 . 0.987(11) ?
C5 H5 . 0.979(11) ?
N1 N2 . 1.2420(11) ?
N2 N3 . 1.1352(12) ?
C8 N4 . 1.5048(9) ?
C8 C13 . 1.5305(11) ?
C8 C9 . 1.5347(10) ?
C8 H8 . 0.993(11) ?
C9 C10 . 1.5349(11) ?
C9 H91 . 0.996(11) ?
C9 H92 . 1.026(11) ?
C10 C11 . 1.5322(11) ?
C10 H101 . 1.016(11) ?
C10 H102 . 1.015(11) ?
C11 C12 . 1.5343(12) ?
C11 H111 . 1.000(12) ?
C11 H112 . 1.008(12) ?
C12 C13 . 1.5341(11) ?
C12 H121 . 1.007(11) ?
C12 H122 . 0.966(12) ?
C13 H131 . 1.002(11) ?
C13 H132 . 0.992(11) ?
C14 N4 . 1.5095(9) ?
C14 C15 . 1.5301(10) ?
C14 C19 . 1.5358(10) ?
C14 H14 . 0.992(11) ?
C15 C16 . 1.5360(10) ?
C15 H151 . 1.012(11) ?
C15 H152 . 0.982(11) ?
C16 C17 . 1.5307(11) ?
C16 H161 . 0.9900 ?
C16 H162 . 0.9900 ?
C17 C18 . 1.5270(12) ?
C17 H171 . 0.998(12) ?
C17 H172 . 0.987(12) ?
C18 C19 . 1.5348(11) ?
C18 H181 . 0.966(12) ?
C18 H182 . 0.995(12) ?
C19 H191 . 0.991(11) ?
C19 H192 . 0.966(11) ?
N4 H01 . 0.949(13) ?
N4 H02 . 0.892(13) ?

loop_
_geom_hbond_atom_site_label_D
_geom_hbond_atom_site_label_H
_geom_hbond_atom_site_label_A
_geom_hbond_site_symmetry_A
_geom_hbond_distance_DH
_geom_hbond_distance_HA
_geom_hbond_distance_DA
_geom_hbond_angle_DHA
N4 H01 O1 . 0.949(13) 1.817(13) 2.7409(9) 163.9(11)
N4 H02 O2 2_665 0.892(13) 1.865(13) 2.7384(9) 166.0(12)

loop_
_geom_torsion_atom_site_label_1
_geom_torsion_atom_site_label_2
_geom_torsion_atom_site_label_3
_geom_torsion_atom_site_label_4
_geom_torsion_site_symmetry_1
_geom_torsion_site_symmetry_2
_geom_torsion_site_symmetry_3
_geom_torsion_site_symmetry_4
_geom_torsion
_geom_torsion_publ_flag
O2 C7 C4 C5 . . . . -165.63(7) ?
O1 C7 C4 C5 . . . . 15.02(11) ?
O2 C7 C4 C3 . . . . 14.85(11) ?
O1 C7 C4 C3 . . . . -164.50(7) ?
C5 C4 C3 C2 . . . . -0.53(13) ?
C7 C4 C3 C2 . . . . 179.00(8) ?
C4 C3 C2 C1 . . . . 1.11(14) ?
C3 C2 C1 C6 . . . . -0.70(14) ?
C3 C2 C1 N1 . . . . 179.85(8) ?
C2 C1 C6 C5 . . . . -0.27(13) ?
N1 C1 C6 C5 . . . . 179.13(8) ?
C1 C6 C5 C4 . . . . 0.86(13) ?
C3 C4 C5 C6 . . . . -0.46(12) ?
C7 C4 C5 C6 . . . . -179.99(7) ?
C2 C1 N1 N2 . . . . -179.36(9) ?
C6 C1 N1 N2 . . . . 1.21(14) ?
C1 N1 N2 N3 . . . . -176.4(8) ?
N4 C8 C9 C10 . . . . 179.22(6) ?
C13 C8 C9 C10 . . . . -57.50(8) ?
C8 C9 C10 C11 . . . . 57.14(9) ?
C9 C10 C11 C12 . . . . -56.24(9) ?
C10 C11 C12 C13 . . . . 55.91(9) ?
N4 C8 C13 C12 . . . . 177.54(6) ?
C9 C8 C13 C12 . . . . 56.33(8) ?
C11 C12 C13 C8 . . . . -55.67(9) ?
N4 C14 C15 C16 . . . . 174.20(6) ?
C19 C14 C15 C16 . . . . 54.36(8) ?
C14 C15 C16 C17 . . . . -56.99(8) ?
C15 C16 C17 C18 . . . . 58.26(9) ?
C16 C17 C18 C19 . . . . -56.65(9) ?
C17 C18 C19 C14 . . . . 54.45(9) ?
N4 C14 C19 C18 . . . . -175.65(6) ?
C15 C14 C19 C18 . . . . -53.46(8) ?
C13 C8 N4 C14 . . . . 60.74(8) ?
C9 C8 N4 C14 . . . . -176.20(6) ?
C15 C14 N4 C8 . . . . 56.33(8) ?
C19 C14 N4 C8 . . . . 178.98(6) ?
